data_4320315
loop_
_publ_author_name
'Andrew J. Souers'
'Timothy D. Owens'
'Allen G. Oliver'
'Frederick J. Hollander'
'Jonathan A. Ellman'

_publ_contact_author_address
;
   907 Latimer Hall, College of Chemistry, UC Berkeley, 94720
;
_publ_contact_author_email ' souers@uclink4.berkeley.edu '
_publ_contact_author_name ' Andrew James Souers'
_publ_contact_author_phone ' 510-643-8936 '
_publ_section_title
;
 Synthesis and Crystal Structure of a Unique and Homochiral N,S-Bonded
 N,N'-Bis(tert-butanesulfinyl)amidinate Rhodium(I) Complex
;
_journal_name_full 'Inorganic Chemistry'
_journal_page_first 5299
_journal_page_last 5301
_journal_paper_doi 10.1021/ic0104205
_journal_volume 40
_journal_year 2001
_chemical_formula_moiety 'C18 H33 N2 O2 S2 Rh '
_chemical_formula_sum 'C18 H33 N2 O2 Rh S2'
_chemical_formula_weight 476.50
_space_group_IT_number 19
_symmetry_cell_setting orthorhombic
_symmetry_Int_Tables_number 19
_symmetry_space_group_name_Hall 'P 2ac 2ab'
_symmetry_space_group_name_H-M 'P 21 21 21'
_audit_creation_date 'Tue Apr  3 14:57:31 2001'
_audit_creation_method 'by teXsan'
_cell_angle_alpha 90
_cell_angle_beta 90
_cell_angle_gamma 90
_cell_formula_units_Z 4
_cell_length_a 9.7213(1)
_cell_length_b 10.9246(2)
_cell_length_c 19.3747(4)
_cell_measurement_reflns_used 4578
_cell_measurement_temperature 174.2
_cell_measurement_theta_max 22.5
_cell_measurement_theta_min 1.8
_cell_volume 2057.62(6)
_computing_cell_refinement 'Bruker SAINT v5.04'
_computing_data_collection 'Bruker SMART v5.0'
_computing_data_reduction 'Bruker SAINT v5.04'
_computing_publication_material teXsan
_computing_structure_refinement teXsan
_computing_structure_solution SIR92
_diffrn_measured_fraction_theta_full 1.6858
_diffrn_measured_fraction_theta_max 1.6858
_diffrn_measurement_device_type 'SMART CCD'
_diffrn_measurement_method \w-scan
_diffrn_radiation_type 'Mo K\a'
_diffrn_radiation_wavelength 0.7107
_diffrn_reflns_av_R_equivalents 0.029
_diffrn_reflns_limit_h_max 11
_diffrn_reflns_limit_h_min 0
_diffrn_reflns_limit_k_max 12
_diffrn_reflns_limit_k_min 0
_diffrn_reflns_limit_l_max 22
_diffrn_reflns_limit_l_min -22
_diffrn_reflns_number 3407
_diffrn_reflns_theta_full 24.66
_diffrn_reflns_theta_max 24.66
_exptl_absorpt_coefficient_mu 1.045
_exptl_absorpt_correction_T_max 0.810
_exptl_absorpt_correction_T_min 0.740
_exptl_absorpt_correction_type empirical
_exptl_absorpt_process_details 'Bruker, 1995'
_exptl_crystal_colour orange
_exptl_crystal_density_diffrn 1.538
_exptl_crystal_density_method 'not measured'
_exptl_crystal_description prsim
_exptl_crystal_size_max 0.270
_exptl_crystal_size_mid 0.150
_exptl_crystal_size_min 0.140
_refine_diff_density_max 0.28
_refine_diff_density_min -0.20
_refine_ls_extinction_method none
_refine_ls_goodness_of_fit_ref 0.782
_refine_ls_hydrogen_treatment noref
_refine_ls_number_parameters 226
_refine_ls_number_reflns 2798
_refine_ls_R_factor_gt 0.0195
_refine_ls_shift/su_max 0.0005
_refine_ls_structure_factor_coef F
_refine_ls_weighting_details 'w = 1/[\s^2^(Fo) + 0.00022|Fo|^2^]'
_refine_ls_weighting_scheme calc
_refine_ls_wR_factor_ref 0.0212
_reflns_number_gt 2798
_reflns_number_total 3385
_reflns_threshold_expression F^2^>3.0\s(F^2^)
_cod_data_source_file ic0104205.cif
_cod_data_source_block Andy_Souers'_Rh_COD_complex
_cod_original_sg_symbol_H-M 'P 21 21 21 '
_cod_original_formula_sum 'C18 H33 N2 O2 S2 Rh '
_cod_database_code 4320315

loop_
_symmetry_equiv_pos_as_xyz
x,y,z
1/2-x,-y,1/2+z
1/2+x,1/2-y,-z
-x,1/2+y,1/2-z

loop_
_atom_site_label
_atom_site_type_symbol
_atom_site_fract_x
_atom_site_fract_y
_atom_site_fract_z
_atom_site_U_iso_or_equiv
_atom_site_adp_type
_atom_site_occupancy
_atom_site_calc_flag
_atom_site_refinement_flags
_atom_site_disorder_assembly
_atom_site_disorder_group
Rh1 Rh 0.13279(3) -0.09031(2) 0.13799(1) 0.02042(6) Uani 1.00 d . . .
S1 S 0.30849(8) 0.02843(8) 0.17600(4) 0.0211(2) Uani 1.00 d . . .
S2 S -0.01634(8) 0.09345(10) 0.01475(4) 0.0227(2) Uani 1.00 d . . .
O1 O 0.3142(2) 0.0437(2) 0.2518(1) 0.0311(7) Uani 1.00 d . . .
O2 O -0.1431(2) 0.0225(2) 0.0296(1) 0.0320(7) Uani 1.00 d . . .
N1 N 0.2779(3) 0.1647(2) 0.1417(2) 0.0252(8) Uani 1.00 d . . .
N2 N 0.0956(2) 0.0709(2) 0.0810(1) 0.0199(8) Uani 1.00 d . . .
C1 C 0.1734(3) 0.1694(3) 0.0985(2) 0.021(1) Uani 1.00 d . . .
C2 C 0.1471(4) 0.2954(3) 0.0695(2) 0.028(1) Uani 1.00 d . . .
C3 C 0.4881(3) 0.0037(3) 0.1479(2) 0.0246(10) Uani 1.00 d . . .
C4 C 0.4891(4) -0.0066(4) 0.0700(2) 0.044(1) Uani 1.00 d . . .
C5 C 0.5374(3) -0.1147(3) 0.1824(2) 0.033(1) Uani 1.00 d . . .
C6 C 0.5743(4) 0.1115(4) 0.1734(2) 0.043(1) Uani 1.00 d . . .
C7 C 0.0723(3) 0.0132(3) -0.0570(2) 0.0243(10) Uani 1.00 d . . .
C8 C 0.1035(4) -0.1195(3) -0.0417(2) 0.037(1) Uani 1.00 d . . .
C9 C 0.2033(3) 0.0859(4) -0.0731(2) 0.0312(10) Uani 1.00 d . . .
C10 C -0.0295(4) 0.0235(4) -0.1174(2) 0.035(1) Uani 1.00 d . . .
C11 C 0.2029(4) -0.2713(3) 0.1612(2) 0.032(1) Uani 1.00 d . . .
C12 C 0.1664(3) -0.2160(3) 0.2232(2) 0.029(1) Uani 1.00 d . . .
C13 C 0.0362(4) -0.2454(4) 0.2631(2) 0.037(1) Uani 1.00 d . . .
C14 C -0.0799(4) -0.1562(4) 0.2447(2) 0.038(1) Uani 1.00 d . . .
C15 C -0.0818(3) -0.1202(3) 0.1698(2) 0.030(1) Uani 1.00 d . . .
C16 C -0.0604(4) -0.1963(3) 0.1139(2) 0.028(1) Uani 1.00 d . . .
C17 C -0.0339(4) -0.3329(4) 0.1189(2) 0.036(1) Uani 1.00 d . . .
C18 C 0.1193(4) -0.3626(3) 0.1207(2) 0.035(1) Uani 1.00 d . . .
H1 H 0.1728 0.2993 0.0211 0.0337 Uiso 1.00 calc . . .
H2 H 0.2040 0.3551 0.0931 0.0337 Uiso 1.00 calc . . .
H3 H 0.0546 0.3186 0.0738 0.0337 Uiso 1.00 calc . . .
H4 H 0.4363 -0.0747 0.0550 0.0464 Uiso 1.00 calc . . .
H5 H 0.4507 0.0664 0.0495 0.0464 Uiso 1.00 calc . . .
H6 H 0.5811 -0.0153 0.0528 0.0464 Uiso 1.00 calc . . .
H7 H 0.5281 -0.1091 0.2321 0.0375 Uiso 1.00 calc . . .
H8 H 0.4837 -0.1827 0.1674 0.0375 Uiso 1.00 calc . . .
H9 H 0.6317 -0.1304 0.1724 0.0375 Uiso 1.00 calc . . .
H10 H 0.6670 0.1071 0.1587 0.0444 Uiso 1.00 calc . . .
H11 H 0.5367 0.1887 0.1547 0.0444 Uiso 1.00 calc . . .
H12 H 0.5716 0.1198 0.2225 0.0444 Uiso 1.00 calc . . .
H13 H 0.0225 -0.1622 -0.0289 0.0470 Uiso 1.00 calc . . .
H14 H 0.1429 -0.1588 -0.0814 0.0470 Uiso 1.00 calc . . .
H15 H 0.1688 -0.1254 -0.0047 0.0470 Uiso 1.00 calc . . .
H16 H 0.2656 0.0848 -0.0355 0.0369 Uiso 1.00 calc . . .
H17 H 0.2498 0.0527 -0.1131 0.0369 Uiso 1.00 calc . . .
H18 H 0.1821 0.1703 -0.0837 0.0369 Uiso 1.00 calc . . .
H19 H -0.0512 0.1082 -0.1269 0.0399 Uiso 1.00 calc . . .
H20 H 0.0047 -0.0129 -0.1579 0.0399 Uiso 1.00 calc . . .
H21 H -0.1156 -0.0161 -0.1054 0.0399 Uiso 1.00 calc . . .
H22 H 0.3010 -0.2783 0.1562 0.0373 Uiso 1.00 calc . . .
H23 H 0.2438 -0.1948 0.2514 0.0339 Uiso 1.00 calc . . .
H24 H 0.0051 -0.3283 0.2521 0.0436 Uiso 1.00 calc . . .
H25 H 0.0522 -0.2437 0.3119 0.0436 Uiso 1.00 calc . . .
H26 H -0.1676 -0.1915 0.2554 0.0406 Uiso 1.00 calc . . .
H27 H -0.0692 -0.0837 0.2721 0.0406 Uiso 1.00 calc . . .
H28 H -0.1396 -0.0506 0.1609 0.0324 Uiso 1.00 calc . . .
H29 H -0.1065 -0.1703 0.0717 0.0323 Uiso 1.00 calc . . .
H30 H -0.0762 -0.3634 0.1598 0.0462 Uiso 1.00 calc . . .
H31 H -0.0768 -0.3737 0.0799 0.0462 Uiso 1.00 calc . . .
H32 H 0.1539 -0.3661 0.0732 0.0431 Uiso 1.00 calc . . .
H33 H 0.1330 -0.4436 0.1395 0.0431 Uiso 1.00 calc . . .

loop_
_atom_site_aniso_label
_atom_site_aniso_U_11
_atom_site_aniso_U_22
_atom_site_aniso_U_33
_atom_site_aniso_U_12
_atom_site_aniso_U_13
_atom_site_aniso_U_23
Rh1 0.0183(1) 0.0202(1) 0.0227(1) -0.0009(1) -0.0004(1) 0.0031(1)
S1 0.0201(5) 0.0220(5) 0.0213(5) 0.0005(4) -0.0013(4) -0.0002(4)
S2 0.0211(4) 0.0265(4) 0.0207(4) 0.0026(5) -0.0008(3) 0.0030(5)
O1 0.037(1) 0.037(1) 0.020(1) 0.000(1) -0.003(1) -0.001(1)
O2 0.020(1) 0.046(2) 0.030(1) -0.005(1) -0.004(1) 0.009(1)
N1 0.023(2) 0.020(2) 0.032(2) 0.000(1) -0.005(2) -0.001(2)
N2 0.020(2) 0.022(2) 0.018(1) -0.003(1) -0.001(1) 0.002(1)
C1 0.022(2) 0.020(2) 0.021(2) 0.003(1) 0.006(2) -0.002(1)
C2 0.032(2) 0.021(2) 0.031(2) -0.001(2) 0.001(2) 0.003(2)
C3 0.018(2) 0.028(2) 0.028(2) 0.002(1) 0.002(2) 0.002(2)
C4 0.029(2) 0.071(3) 0.034(2) 0.010(2) 0.005(2) 0.006(2)
C5 0.021(2) 0.033(3) 0.045(2) 0.007(2) -0.004(2) 0.001(2)
C6 0.022(2) 0.035(3) 0.071(3) -0.003(2) -0.006(2) 0.002(2)
C7 0.026(2) 0.029(2) 0.018(2) 0.001(2) -0.001(2) 0.001(2)
C8 0.043(3) 0.033(3) 0.034(2) 0.001(2) 0.003(2) -0.005(2)
C9 0.026(2) 0.040(2) 0.028(2) -0.001(2) 0.003(2) 0.001(2)
C10 0.034(2) 0.043(2) 0.028(2) -0.001(2) -0.001(2) -0.005(2)
C11 0.026(2) 0.022(2) 0.048(3) 0.005(2) 0.001(2) 0.007(2)
C12 0.025(2) 0.027(2) 0.035(2) 0.001(2) -0.004(2) 0.012(2)
C13 0.044(3) 0.042(3) 0.025(2) -0.005(2) 0.001(2) 0.007(2)
C14 0.033(2) 0.040(2) 0.042(3) -0.004(2) 0.010(2) 0.006(2)
C15 0.014(2) 0.037(3) 0.040(2) 0.002(2) 0.008(2) 0.012(2)
C16 0.020(2) 0.035(2) 0.029(2) -0.006(2) -0.003(2) 0.003(2)
C17 0.038(2) 0.034(2) 0.036(3) -0.012(2) -0.003(2) -0.002(2)
C18 0.041(2) 0.020(2) 0.045(2) -0.006(2) 0.010(2) -0.003(2)

loop_
_atom_type_symbol
_atom_type_description
_atom_type_scat_dispersion_real
_atom_type_scat_dispersion_imag
_atom_type_scat_source
Rh Rh -1.118 0.919
;International Tables for Crystallography
(1992, Vol. C, Tables 4.2.6.8 and 6.1.1.1)
;
S S 0.125 0.123
;International Tables for Crystallography
(1992, Vol. C, Tables 4.2.6.8 and 6.1.1.1)
;
O O 0.011 0.006
;International Tables for Crystallography
(1992, Vol. C, Tables 4.2.6.8 and 6.1.1.1)
;
N N 0.006 0.003
;International Tables for Crystallography
(1992, Vol. C, Tables 4.2.6.8 and 6.1.1.1)
;
C C 0.003 0.002
;International Tables for Crystallography
(1992, Vol. C, Tables 4.2.6.8 and 6.1.1.1)
;
H H 0.000 0.000
;International Tables for Crystallography
(1992, Vol. C, Table 6.1.1.2)
;

loop_
_geom_angle_atom_site_label_1
_geom_angle_atom_site_label_2
_geom_angle_atom_site_label_3
_geom_angle
_geom_angle_site_symmetry_1
_geom_angle_site_symmetry_2
_geom_angle_site_symmetry_3
_geom_angle_publ_flag
S1 RH1 N2 79.72(7) . . . ?
S1 RH1 C11 102.72(10) . . . ?
S1 RH1 C12 90.08(9) . . . ?
S1 RH1 C15 135.1(1) . . . ?
S1 RH1 C16 171.19(9) . . . ?
N2 RH1 C11 159.4(1) . . . ?
N2 RH1 C12 162.0(1) . . . ?
N2 RH1 C15 96.2(1) . . . ?
N2 RH1 C16 100.2(1) . . . ?
C11 RH1 C12 37.6(1) . . . ?
C11 RH1 C15 96.1(1) . . . ?
C11 RH1 C16 80.5(1) . . . ?
C12 RH1 C15 80.5(1) . . . ?
C12 RH1 C16 87.6(1) . . . ?
C15 RH1 C16 36.1(1) . . . ?
RH1 S1 O1 114.5(1) . . . ?
RH1 S1 N1 104.38(10) . . . ?
RH1 S1 C3 122.2(1) . . . ?
O1 S1 N1 107.7(2) . . . ?
O1 S1 C3 105.8(1) . . . ?
N1 S1 C3 100.5(1) . . . ?
O2 S2 N2 108.1(1) . . . ?
O2 S2 C7 106.5(1) . . . ?
N2 S2 C7 101.5(1) . . . ?
S1 N1 C1 115.3(2) . . . ?
RH1 N2 S2 128.7(1) . . . ?
RH1 N2 C1 115.8(2) . . . ?
S2 N2 C1 115.4(2) . . . ?
N1 C1 N2 123.9(3) . . . ?
N1 C1 C2 113.7(3) . . . ?
N2 C1 C2 122.4(3) . . . ?
S1 C3 C4 108.1(2) . . . ?
S1 C3 C5 106.9(2) . . . ?
S1 C3 C6 108.1(2) . . . ?
C4 C3 C5 111.7(3) . . . ?
C4 C3 C6 112.1(3) . . . ?
C5 C3 C6 109.8(3) . . . ?
S2 C7 C8 113.6(2) . . . ?
S2 C7 C9 107.1(2) . . . ?
S2 C7 C10 103.7(2) . . . ?
C8 C7 C9 111.7(3) . . . ?
C8 C7 C10 110.4(3) . . . ?
C9 C7 C10 110.0(3) . . . ?
RH1 C11 C12 72.5(2) . . . ?
RH1 C11 C18 109.3(2) . . . ?
C12 C11 C18 126.8(3) . . . ?
RH1 C12 C11 69.9(2) . . . ?
RH1 C12 C13 113.3(2) . . . ?
C11 C12 C13 124.1(3) . . . ?
C12 C13 C14 111.2(3) . . . ?
C13 C14 C15 113.6(3) . . . ?
RH1 C15 C14 107.3(2) . . . ?
RH1 C15 C16 74.1(2) . . . ?
C14 C15 C16 126.7(3) . . . ?
RH1 C16 C15 69.8(2) . . . ?
RH1 C16 C17 110.5(2) . . . ?
C15 C16 C17 124.6(3) . . . ?
C16 C17 C18 112.1(3) . . . ?
C11 C18 C17 113.4(3) . . . ?

loop_
_geom_bond_atom_site_label_1
_geom_bond_atom_site_label_2
_geom_bond_distance
_geom_bond_site_symmetry_1
_geom_bond_site_symmetry_2
_geom_bond_publ_flag
RH1 S1 2.2676(9) . . yes
RH1 N2 2.110(3) . . yes
RH1 C11 2.139(3) . . yes
RH1 C12 2.172(3) . . yes
RH1 C15 2.200(3) . . yes
RH1 C16 2.255(4) . . yes
S1 O1 1.479(2) . . yes
S1 N1 1.658(3) . . yes
S1 C3 1.849(3) . . yes
S2 O2 1.484(3) . . yes
S2 N2 1.701(3) . . yes
S2 C7 1.855(3) . . yes
N1 C1 1.317(4) . . yes
N2 C1 1.358(4) . . yes
C1 C2 1.508(4) . . yes
C3 C4 1.514(5) . . yes
C3 C5 1.532(5) . . yes
C3 C6 1.527(5) . . yes
C7 C8 1.511(5) . . yes
C7 C9 1.533(5) . . yes
C7 C10 1.535(5) . . yes
C11 C12 1.390(5) . . yes
C11 C18 1.508(5) . . yes
C12 C13 1.517(5) . . yes
C13 C14 1.533(5) . . yes
C14 C15 1.503(5) . . yes
C15 C16 1.381(5) . . yes
C16 C17 1.517(5) . . yes
C17 C18 1.524(5) . . yes

loop_
_geom_contact_atom_site_label_1
_geom_contact_atom_site_label_2
_geom_contact_distance
_geom_contact_site_symmetry_1
_geom_contact_site_symmetry_2
_geom_contact_publ_flag
O1 C10 3.368(4) . 2_555 ?
O2 C2 3.435(4) . 3_455 ?
N1 C14 3.518(5) . 4_555 ?
C1 C13 3.495(5) . 4_555 ?

loop_
_geom_torsion_atom_site_label_1
_geom_torsion_atom_site_label_2
_geom_torsion_atom_site_label_3
_geom_torsion_atom_site_label_4
_geom_torsion
_geom_torsion_site_symmetry_1
_geom_torsion_site_symmetry_2
_geom_torsion_site_symmetry_3
_geom_torsion_site_symmetry_4
_geom_torsion_publ_flag
RH1 S1 N1 C1 -5.5(3) . . . . ?
RH1 S1 C3 C4 49.1(3) . . . . ?
RH1 S1 C3 C5 -71.2(3) . . . . ?
RH1 S1 C3 C6 170.7(2) . . . . ?
RH1 N2 S2 O2 37.5(2) . . . . ?
RH1 N2 S2 C7 -74.3(2) . . . . ?
RH1 N2 C1 N1 8.3(4) . . . . ?
RH1 N2 C1 C2 -171.7(2) . . . . ?
RH1 C11 C12 C13 105.1(3) . . . . ?
RH1 C11 C18 C17 -41.9(4) . . . . ?
RH1 C12 C11 C18 -101.3(4) . . . . ?
RH1 C12 C13 C14 -13.7(4) . . . . ?
RH1 C15 C14 C13 -41.3(4) . . . . ?
RH1 C15 C16 C17 101.5(3) . . . . ?
RH1 C16 C15 C14 -100.0(4) . . . . ?
RH1 C16 C17 C18 -14.3(4) . . . . ?
S1 RH1 N2 S2 169.9(2) . . . . ?
S1 RH1 N2 C1 -8.5(2) . . . . ?
S1 RH1 C11 C12 73.1(2) . . . . ?
S1 RH1 C11 C18 -163.1(2) . . . . ?
S1 RH1 C12 C11 -111.0(2) . . . . ?
S1 RH1 C12 C13 129.4(3) . . . . ?
S1 RH1 C15 C14 -55.3(3) . . . . ?
S1 RH1 C15 C16 -179.5(2) . . . . ?
S1 N1 C1 N2 -1.2(4) . . . . ?
S1 N1 C1 C2 178.8(2) . . . . ?
S2 N2 RH1 C11 71.1(4) . . . . ?
S2 N2 RH1 C12 -133.8(3) . . . . ?
S2 N2 RH1 C15 -55.3(2) . . . . ?
S2 N2 RH1 C16 -19.0(2) . . . . ?
S2 N2 C1 N1 -170.4(3) . . . . ?
S2 N2 C1 C2 9.6(4) . . . . ?
O1 S1 RH1 N2 124.4(1) . . . . ?
O1 S1 RH1 C11 -76.4(2) . . . . ?
O1 S1 RH1 C12 -40.7(1) . . . . ?
O1 S1 RH1 C15 35.9(2) . . . . ?
O1 S1 N1 C1 -127.6(3) . . . . ?
O1 S1 C3 C4 -177.4(3) . . . . ?
O1 S1 C3 C5 62.3(3) . . . . ?
O1 S1 C3 C6 -55.8(3) . . . . ?
O2 S2 N2 C1 -144.1(2) . . . . ?
O2 S2 C7 C8 -56.4(3) . . . . ?
O2 S2 C7 C9 179.7(2) . . . . ?
O2 S2 C7 C10 63.4(3) . . . . ?
N1 S1 RH1 N2 6.9(1) . . . . ?
N1 S1 RH1 C11 166.1(2) . . . . ?
N1 S1 RH1 C12 -158.2(1) . . . . ?
N1 S1 RH1 C15 -81.6(2) . . . . ?
N1 S1 C3 C4 -65.4(3) . . . . ?
N1 S1 C3 C5 174.2(2) . . . . ?
N1 S1 C3 C6 56.1(3) . . . . ?
N2 RH1 S1 C3 -105.6(2) . . . . ?
N2 RH1 C11 C12 167.7(3) . . . . ?
N2 RH1 C11 C18 -68.5(4) . . . . ?
N2 RH1 C12 C11 -166.0(3) . . . . ?
N2 RH1 C12 C13 74.5(5) . . . . ?
N2 RH1 C15 C14 -136.9(3) . . . . ?
N2 RH1 C15 C16 98.9(2) . . . . ?
N2 RH1 C16 C15 -86.5(2) . . . . ?
N2 RH1 C16 C17 153.0(2) . . . . ?
N2 S2 C7 C8 56.5(3) . . . . ?
N2 S2 C7 C9 -67.3(2) . . . . ?
N2 S2 C7 C10 176.4(2) . . . . ?
C1 N1 S1 C3 121.8(3) . . . . ?
C1 N2 RH1 C11 -107.4(4) . . . . ?
C1 N2 RH1 C12 47.8(5) . . . . ?
C1 N2 RH1 C15 126.2(2) . . . . ?
C1 N2 RH1 C16 162.5(2) . . . . ?
C1 N2 S2 C7 104.2(2) . . . . ?
C3 S1 RH1 C11 53.5(2) . . . . ?
C3 S1 RH1 C12 89.2(2) . . . . ?
C3 S1 RH1 C15 165.9(2) . . . . ?
C11 RH1 C12 C13 -119.5(4) . . . . ?
C11 RH1 C15 C14 59.6(3) . . . . ?
C11 RH1 C15 C16 -64.6(2) . . . . ?
C11 RH1 C16 C15 114.4(2) . . . . ?
C11 RH1 C16 C17 -6.1(2) . . . . ?
C11 C12 RH1 C15 113.1(2) . . . . ?
C11 C12 RH1 C16 77.5(2) . . . . ?
C11 C12 C13 C14 -94.5(4) . . . . ?
C11 C18 C17 C16 37.4(4) . . . . ?
C12 RH1 C11 C18 123.8(3) . . . . ?
C12 RH1 C15 C14 25.2(3) . . . . ?
C12 RH1 C15 C16 -99.0(2) . . . . ?
C12 RH1 C16 C15 77.2(2) . . . . ?
C12 RH1 C16 C17 -43.3(3) . . . . ?
C12 C11 RH1 C15 -65.9(2) . . . . ?
C12 C11 RH1 C16 -98.5(2) . . . . ?
C12 C11 C18 C17 40.2(5) . . . . ?
C12 C13 C14 C15 37.2(5) . . . . ?
C13 C12 RH1 C15 -6.4(3) . . . . ?
C13 C12 RH1 C16 -42.1(3) . . . . ?
C13 C12 C11 C18 3.8(6) . . . . ?
C13 C14 C15 C16 41.5(5) . . . . ?
C14 C15 RH1 C16 124.2(3) . . . . ?
C14 C15 C16 C17 1.5(6) . . . . ?
C15 RH1 C11 C18 57.9(3) . . . . ?
C15 RH1 C16 C17 -120.5(3) . . . . ?
C15 C16 C17 C18 -93.3(4) . . . . ?
C16 RH1 C11 C18 25.2(2) . . . . ?
